data_7034763
loop_
_publ_author_name
'Matsumoto, Takuya'
'Tanaka, Kazuo'
'Tanaka, Kazuyoshi'
'Chujo, Yoshiki'

_publ_section_title
;
 Synthesis and characterization of heterofluorenes containing
 four-coordinated group 13 elements: theoretical and experimental analyses
 and comparison of structures, optical properties and electronic states.
;
_journal_issue 18
_journal_name_full 'Dalton transactions (Cambridge, England : 2003)'
_journal_page_first 8697
_journal_page_last 8707
_journal_paper_doi 10.1039/c5dt00718f
_journal_volume 44
_journal_year 2015
_chemical_formula_sum 'C29 H36 Al N'
_chemical_formula_weight 425.57
_chemical_name_systematic
; 
 ? 
;
_space_group_IT_number 14
_symmetry_cell_setting monoclinic
_symmetry_space_group_name_Hall '-P 2ybc'
_symmetry_space_group_name_H-M 'P 1 21/c 1'
_atom_sites_solution_hydrogens geom
_atom_sites_solution_primary direct
_atom_sites_solution_secondary difmap
_audit_creation_method SHELXL-97
_audit_update_record
;
2015-03-23 deposited with the CCDC.
2015-03-26 downloaded from the CCDC.
;
_cell_angle_alpha 90.00
_cell_angle_beta 95.516(7)
_cell_angle_gamma 90.00
_cell_formula_units_Z 4
_cell_length_a 8.0433(3)
_cell_length_b 12.0138(6)
_cell_length_c 25.6152(12)
_cell_measurement_reflns_used 18037
_cell_measurement_temperature 93(2)
_cell_measurement_theta_max 27.45
_cell_measurement_theta_min 3.06
_cell_volume 2463.75(19)
_computing_cell_refinement PROCESS-AUTO
_computing_data_collection PROCESS-AUTO
_computing_data_reduction 'Yadokari-XG (Wakita, Nemoto et al., 2009)'
_computing_molecular_graphics 'Yadokari-XG (Wakita, Nemoto et al., 2009)'
_computing_publication_material 'Yadokari-XG (Wakita, Nemoto et al., 2009)'
_computing_structure_refinement 'SHELXL-97 (Sheldrick, 1997)'
_computing_structure_solution 'SHELXS-97 (Sheldrick, 1990)'
_diffrn_ambient_temperature 93(2)
_diffrn_measured_fraction_theta_full 0.998
_diffrn_measured_fraction_theta_max 0.998
_diffrn_measurement_device_type 'rigaku raxis rapid'
_diffrn_measurement_method 'oscillation method'
_diffrn_radiation_monochromator graphite
_diffrn_radiation_source 'fine-focus sealed tube'
_diffrn_radiation_type MoK\a
_diffrn_radiation_wavelength 0.71075
_diffrn_reflns_av_R_equivalents 0.0613
_diffrn_reflns_av_unetI/netI 0.0528
_diffrn_reflns_limit_h_max 9
_diffrn_reflns_limit_h_min -8
_diffrn_reflns_limit_k_max 14
_diffrn_reflns_limit_k_min -14
_diffrn_reflns_limit_l_max 30
_diffrn_reflns_limit_l_min -30
_diffrn_reflns_number 18200
_diffrn_reflns_theta_full 25.00
_diffrn_reflns_theta_max 25.00
_diffrn_reflns_theta_min 3.06
_exptl_absorpt_coefficient_mu 0.098
_exptl_absorpt_correction_T_max 0.9712
_exptl_absorpt_correction_T_min 0.9526
_exptl_absorpt_correction_type multi-scan
_exptl_crystal_colour colorless
_exptl_crystal_density_diffrn 1.147
_exptl_crystal_density_method 'not measured'
_exptl_crystal_description block
_exptl_crystal_F_000 920
_exptl_crystal_size_max 0.50
_exptl_crystal_size_mid 0.50
_exptl_crystal_size_min 0.30
_refine_diff_density_max 0.356
_refine_diff_density_min -0.440
_refine_diff_density_rms 0.050
_refine_ls_extinction_method none
_refine_ls_goodness_of_fit_ref 1.076
_refine_ls_hydrogen_treatment mixed
_refine_ls_matrix_type full
_refine_ls_number_parameters 424
_refine_ls_number_reflns 4329
_refine_ls_number_restraints 0
_refine_ls_restrained_S_all 1.076
_refine_ls_R_factor_all 0.0546
_refine_ls_R_factor_gt 0.0460
_refine_ls_shift/su_max 0.001
_refine_ls_shift/su_mean 0.000
_refine_ls_structure_factor_coef Fsqd
_refine_ls_weighting_details 'calc w=1/[\s^2^(Fo^2^)+(0.0669P)^2^+0.5200P] where P=(Fo^2^+2Fc^2^)/3'
_refine_ls_weighting_scheme calc
_refine_ls_wR_factor_gt 0.1199
_refine_ls_wR_factor_ref 0.1263
_reflns_number_gt 3654
_reflns_number_total 4329
_reflns_threshold_expression >2sigma(I)
_cod_data_source_file c5dt00718f2.cif
_cod_data_source_block 2
_cod_depositor_comments 'Adding full bibliography for 7034763--7034766.cif.'
_cod_original_sg_symbol_H-M P21/c
_cod_database_code 7034763

loop_
_symmetry_equiv_pos_as_xyz
'x, y, z'
'-x, y+1/2, -z+1/2'
'-x, -y, -z'
'x, -y-1/2, z-1/2'

loop_
_atom_site_label
_atom_site_type_symbol
_atom_site_fract_x
_atom_site_fract_y
_atom_site_fract_z
_atom_site_U_iso_or_equiv
_atom_site_adp_type
_atom_site_occupancy
_atom_site_symmetry_multiplicity
_atom_site_calc_flag
C1 C 0.7970(2) 0.76956(13) 0.67602(7) 0.0264(4) Uani 1 1 d
C2 C 0.8596(2) 0.74541(15) 0.72757(7) 0.0284(4) Uani 1 1 d
H2A H 0.928(2) 0.8019(16) 0.7478(7) 0.035(5) Uiso 1 1 d
C3 C 0.8264(2) 0.64514(15) 0.75187(7) 0.0300(4) Uani 1 1 d
H3A H 0.873(2) 0.6326(15) 0.7884(7) 0.029(5) Uiso 1 1 d
C4 C 0.7287(2) 0.56568(15) 0.72403(7) 0.0303(4) Uani 1 1 d
H4A H 0.704(2) 0.4948(16) 0.7406(7) 0.033(5) Uiso 1 1 d
C5 C 0.6642(2) 0.58634(15) 0.67288(7) 0.0289(4) Uani 1 1 d
H5A H 0.597(2) 0.5311(16) 0.6545(7) 0.030(5) Uiso 1 1 d
C6 C 0.6959(2) 0.68649(13) 0.64825(7) 0.0245(4) Uani 1 1 d
C7 C 0.6269(2) 0.71447(14) 0.59331(7) 0.0262(4) Uani 1 1 d
C8 C 0.5267(2) 0.63969(16) 0.56182(7) 0.0304(4) Uani 1 1 d
H8A H 0.501(2) 0.5648(16) 0.5748(7) 0.035(5) Uiso 1 1 d
C9 C 0.4577(2) 0.67166(17) 0.51258(8) 0.0346(5) Uani 1 1 d
H9A H 0.390(2) 0.6191(16) 0.4916(8) 0.035(5) Uiso 1 1 d
C10 C 0.4841(2) 0.77765(17) 0.49364(8) 0.0346(4) Uani 1 1 d
H10A H 0.433(2) 0.8007(15) 0.4603(7) 0.026(5) Uiso 1 1 d
C11 C 0.5900(2) 0.85036(16) 0.52379(7) 0.0311(4) Uani 1 1 d
H11A H 0.613(2) 0.9249(15) 0.5092(7) 0.029(5) Uiso 1 1 d
C12 C 0.6648(2) 0.82094(14) 0.57347(7) 0.0265(4) Uani 1 1 d
Al1 Al 0.82822(6) 0.89127(4) 0.62585(2) 0.02518(17) Uani 1 1 d
C13 C 0.8813(2) 1.05226(14) 0.62730(6) 0.0249(4) Uani 1 1 d
C14 C 0.8089(2) 1.14881(14) 0.64788(7) 0.0247(4) Uani 1 1 d
C15 C 0.8739(2) 1.25335(14) 0.63761(7) 0.0254(4) Uani 1 1 d
H15A H 0.824(2) 1.3182(15) 0.6514(7) 0.023(4) Uiso 1 1 d
C16 C 1.0095(2) 1.26856(13) 0.60766(6) 0.0249(4) Uani 1 1 d
C17 C 1.0814(2) 1.17423(14) 0.58812(7) 0.0255(4) Uani 1 1 d
H17A H 1.173(2) 1.1818(14) 0.5675(7) 0.026(5) Uiso 1 1 d
C18 C 1.0178(2) 1.06885(14) 0.59774(7) 0.0256(4) Uani 1 1 d
C19 C 0.6622(2) 1.13690(14) 0.68210(7) 0.0268(4) Uani 1 1 d
C20 C 0.5166(2) 1.07557(18) 0.65119(8) 0.0351(5) Uani 1 1 d
H20A H 0.547(3) 1.0000(18) 0.6416(8) 0.044(6) Uiso 1 1 d
H20B H 0.419(2) 1.0696(15) 0.6738(8) 0.036(5) Uiso 1 1 d
H20C H 0.477(3) 1.1142(19) 0.6188(10) 0.057(7) Uiso 1 1 d
C21 C 0.7196(3) 1.07066(18) 0.73187(8) 0.0355(5) Uani 1 1 d
H21A H 0.627(3) 1.0648(17) 0.7554(8) 0.045(6) Uiso 1 1 d
H21B H 0.757(3) 0.9938(19) 0.7231(8) 0.046(6) Uiso 1 1 d
H21C H 0.814(3) 1.1087(19) 0.7509(9) 0.057(7) Uiso 1 1 d
C22 C 0.5962(3) 1.24942(17) 0.69962(10) 0.0406(5) Uani 1 1 d
H22A H 0.502(3) 1.2364(16) 0.7212(8) 0.041(5) Uiso 1 1 d
H22B H 0.553(3) 1.291(2) 0.6690(10) 0.059(7) Uiso 1 1 d
H22C H 0.685(3) 1.2897(19) 0.7214(9) 0.049(6) Uiso 1 1 d
C23 C 1.0703(2) 1.38727(13) 0.59728(7) 0.0257(4) Uani 1 1 d
C24 C 0.9272(2) 1.45107(15) 0.56613(8) 0.0302(4) Uani 1 1 d
H24A H 0.965(2) 1.5300(16) 0.5585(7) 0.035(5) Uiso 1 1 d
H24B H 0.829(2) 1.4540(15) 0.5866(7) 0.033(5) Uiso 1 1 d
H24C H 0.898(2) 1.4136(15) 0.5326(8) 0.034(5) Uiso 1 1 d
C25 C 1.2203(2) 1.38781(16) 0.56489(8) 0.0307(4) Uani 1 1 d
H25A H 1.256(2) 1.4644(16) 0.5584(7) 0.033(5) Uiso 1 1 d
H25B H 1.313(3) 1.3492(17) 0.5823(8) 0.040(6) Uiso 1 1 d
H25C H 1.196(2) 1.3526(16) 0.5303(8) 0.040(5) Uiso 1 1 d
C26 C 1.1206(3) 1.44703(16) 0.64948(8) 0.0326(4) Uani 1 1 d
H26A H 1.024(3) 1.4576(16) 0.6698(8) 0.037(5) Uiso 1 1 d
H26B H 1.169(2) 1.5217(16) 0.6426(7) 0.030(5) Uiso 1 1 d
H26C H 1.218(3) 1.4021(17) 0.6712(8) 0.047(6) Uiso 1 1 d
C27 C 1.0941(2) 0.96772(14) 0.57332(7) 0.0296(4) Uani 1 1 d
H27A H 1.046(2) 0.9542(15) 0.5365(8) 0.028(5) Uiso 1 1 d
H27B H 1.217(2) 0.9757(15) 0.5707(7) 0.032(5) Uiso 1 1 d
N1 N 1.06051(18) 0.86466(11) 0.60352(6) 0.0274(3) Uani 1 1 d
C28 C 1.0762(3) 0.76370(15) 0.57080(9) 0.0351(5) Uani 1 1 d
H28A H 0.997(2) 0.7687(16) 0.5382(8) 0.038(5) Uiso 1 1 d
H28B H 1.185(3) 0.7577(17) 0.5601(8) 0.046(6) Uiso 1 1 d
H28C H 1.048(2) 0.6957(17) 0.5929(8) 0.036(5) Uiso 1 1 d
C29 C 1.1828(2) 0.85669(17) 0.65078(8) 0.0335(4) Uani 1 1 d
H29A H 1.174(2) 0.9225(17) 0.6731(8) 0.039(5) Uiso 1 1 d
H29B H 1.156(2) 0.7902(17) 0.6718(8) 0.038(5) Uiso 1 1 d
H29C H 1.301(3) 0.8520(17) 0.6404(8) 0.049(6) Uiso 1 1 d

loop_
_atom_site_aniso_label
_atom_site_aniso_U_11
_atom_site_aniso_U_22
_atom_site_aniso_U_33
_atom_site_aniso_U_23
_atom_site_aniso_U_13
_atom_site_aniso_U_12
C1 0.0273(9) 0.0237(9) 0.0290(10) -0.0009(7) 0.0069(8) -0.0001(7)
C2 0.0283(9) 0.0289(9) 0.0287(10) -0.0014(8) 0.0056(8) -0.0024(8)
C3 0.0303(9) 0.0329(10) 0.0277(10) 0.0040(8) 0.0081(8) 0.0025(8)
C4 0.0343(10) 0.0241(9) 0.0342(11) 0.0043(8) 0.0127(8) 0.0002(8)
C5 0.0278(9) 0.0243(9) 0.0358(10) -0.0028(8) 0.0093(8) -0.0031(8)
C6 0.0244(8) 0.0211(8) 0.0291(10) -0.0016(7) 0.0089(7) 0.0002(7)
C7 0.0253(9) 0.0253(9) 0.0291(9) -0.0036(7) 0.0080(7) 0.0000(7)
C8 0.0301(9) 0.0295(10) 0.0324(10) -0.0049(8) 0.0069(8) -0.0042(8)
C9 0.0280(9) 0.0424(11) 0.0341(11) -0.0105(9) 0.0058(8) -0.0055(9)
C10 0.0294(10) 0.0497(12) 0.0248(10) -0.0025(9) 0.0030(8) 0.0027(9)
C11 0.0334(10) 0.0323(10) 0.0286(10) 0.0015(8) 0.0079(8) 0.0020(8)
C12 0.0263(9) 0.0262(9) 0.0280(10) -0.0020(7) 0.0072(7) -0.0001(7)
Al1 0.0292(3) 0.0204(3) 0.0264(3) 0.0006(2) 0.0050(2) -0.0023(2)
C13 0.0280(9) 0.0235(9) 0.0232(9) 0.0018(7) 0.0017(7) -0.0012(7)
C14 0.0250(9) 0.0252(9) 0.0237(9) 0.0022(7) 0.0017(7) 0.0003(7)
C15 0.0279(9) 0.0231(9) 0.0254(9) -0.0013(7) 0.0028(7) 0.0016(7)
C16 0.0266(9) 0.0230(9) 0.0248(9) 0.0023(7) 0.0004(7) -0.0031(7)
C17 0.0256(9) 0.0263(9) 0.0252(9) 0.0021(7) 0.0054(8) -0.0010(7)
C18 0.0287(9) 0.0249(9) 0.0236(9) 0.0000(7) 0.0039(7) -0.0011(7)
C19 0.0274(9) 0.0240(9) 0.0297(10) 0.0007(7) 0.0069(8) -0.0024(7)
C20 0.0295(10) 0.0411(12) 0.0356(11) -0.0025(9) 0.0073(9) -0.0062(9)
C21 0.0356(11) 0.0425(12) 0.0297(10) 0.0059(9) 0.0108(9) 0.0016(10)
C22 0.0408(12) 0.0296(11) 0.0551(14) 0.0001(10) 0.0243(11) -0.0005(9)
C23 0.0297(9) 0.0217(9) 0.0261(9) 0.0014(7) 0.0043(7) -0.0024(7)
C24 0.0354(10) 0.0236(10) 0.0317(11) 0.0045(8) 0.0038(9) -0.0023(8)
C25 0.0321(10) 0.0257(10) 0.0349(11) 0.0036(8) 0.0069(9) -0.0058(8)
C26 0.0400(11) 0.0265(10) 0.0314(10) 0.0002(8) 0.0046(9) -0.0084(9)
C27 0.0367(10) 0.0236(9) 0.0299(10) 0.0006(7) 0.0109(8) -0.0010(8)
N1 0.0338(8) 0.0194(7) 0.0295(8) -0.0010(6) 0.0065(7) -0.0011(6)
C28 0.0412(12) 0.0224(10) 0.0432(12) -0.0063(8) 0.0125(10) 0.0020(8)
C29 0.0333(10) 0.0308(11) 0.0364(11) 0.0029(9) 0.0035(9) -0.0018(9)

loop_
_atom_type_symbol
_atom_type_description
_atom_type_scat_dispersion_real
_atom_type_scat_dispersion_imag
_atom_type_scat_source
C C 0.0033 0.0016 'International Tables Vol C Tables 4.2.6.8 and 6.1.1.4'
H H 0.0000 0.0000 'International Tables Vol C Tables 4.2.6.8 and 6.1.1.4'
Al Al 0.0645 0.0514 'International Tables Vol C Tables 4.2.6.8 and 6.1.1.4'
N N 0.0061 0.0033 'International Tables Vol C Tables 4.2.6.8 and 6.1.1.4'

loop_
_geom_angle_atom_site_label_1
_geom_angle_atom_site_label_2
_geom_angle_atom_site_label_3
_geom_angle
C2 C1 C6 117.40(15)
C2 C1 Al1 135.27(13)
C6 C1 Al1 107.08(12)
C3 C2 C1 122.30(17)
C4 C3 C2 119.21(18)
C5 C4 C3 120.32(17)
C4 C5 C6 121.00(17)
C5 C6 C1 119.78(16)
C5 C6 C7 123.42(15)
C1 C6 C7 116.80(14)
C8 C7 C12 120.04(16)
C8 C7 C6 122.28(16)
C12 C7 C6 117.68(15)
C9 C8 C7 120.18(18)
C8 C9 C10 120.86(18)
C9 C10 C11 119.05(18)
C10 C11 C12 122.00(18)
C11 C12 C7 117.66(16)
C11 C12 Al1 135.19(14)
C7 C12 Al1 107.09(12)
C12 Al1 C1 90.42(7)
C12 Al1 C13 123.95(7)
C1 Al1 C13 138.61(7)
C12 Al1 N1 108.14(7)
C1 Al1 N1 104.14(7)
C13 Al1 N1 87.52(7)
C18 C13 C14 116.90(15)
C18 C13 Al1 107.83(12)
C14 C13 Al1 135.14(13)
C15 C14 C13 119.37(15)
C15 C14 C19 120.77(15)
C13 C14 C19 119.85(14)
C14 C15 C16 123.02(15)
C17 C16 C15 117.59(15)
C17 C16 C23 122.98(15)
C15 C16 C23 119.42(14)
C16 C17 C18 120.32(16)
C17 C18 C13 122.79(15)
C17 C18 C27 118.82(15)
C13 C18 C27 118.33(14)
C22 C19 C21 107.37(16)
C22 C19 C20 107.76(17)
C21 C19 C20 109.43(16)
C22 C19 C14 112.91(14)
C21 C19 C14 109.52(14)
C20 C19 C14 109.77(14)
C25 C23 C26 108.36(15)
C25 C23 C16 112.22(14)
C26 C23 C16 110.11(14)
C25 C23 C24 107.83(15)
C26 C23 C24 109.82(15)
C16 C23 C24 108.46(14)
N1 C27 C18 110.33(14)
C28 N1 C29 108.71(15)
C28 N1 C27 110.73(14)
C29 N1 C27 109.59(14)
C28 N1 Al1 114.67(12)
C29 N1 Al1 109.58(11)
C27 N1 Al1 103.41(10)

loop_
_geom_bond_atom_site_label_1
_geom_bond_atom_site_label_2
_geom_bond_distance
C1 C2 1.398(2)
C1 C6 1.432(2)
C1 Al1 1.9784(17)
C2 C3 1.394(2)
C3 C4 1.389(3)
C4 C5 1.384(3)
C5 C6 1.394(2)
C6 C7 1.501(2)
C7 C8 1.408(2)
C7 C12 1.420(2)
C8 C9 1.383(3)
C9 C10 1.386(3)
C10 C11 1.400(3)
C11 C12 1.400(3)
C12 Al1 1.9754(18)
Al1 C13 1.9802(18)
Al1 N1 2.0312(15)
C13 C18 1.407(2)
C13 C14 1.422(2)
C14 C15 1.395(2)
C14 C19 1.543(2)
C15 C16 1.404(2)
C16 C17 1.387(2)
C16 C23 1.539(2)
C17 C18 1.396(2)
C18 C27 1.523(2)
C19 C22 1.535(3)
C19 C21 1.536(3)
C19 C20 1.537(3)
C23 C25 1.529(2)
C23 C26 1.537(3)
C23 C24 1.540(2)
C27 N1 1.498(2)
N1 C28 1.487(2)
N1 C29 1.488(2)

loop_
_geom_torsion_atom_site_label_1
_geom_torsion_atom_site_label_2
_geom_torsion_atom_site_label_3
_geom_torsion_atom_site_label_4
_geom_torsion
C6 C1 C2 C3 -0.2(3)
Al1 C1 C2 C3 -173.55(14)
C1 C2 C3 C4 0.5(3)
C2 C3 C4 C5 -0.5(3)
C3 C4 C5 C6 0.2(3)
C4 C5 C6 C1 0.1(2)
C4 C5 C6 C7 -178.82(15)
C2 C1 C6 C5 -0.1(2)
Al1 C1 C6 C5 175.00(13)
C2 C1 C6 C7 178.87(14)
Al1 C1 C6 C7 -5.98(17)
C5 C6 C7 C8 -1.4(3)
C1 C6 C7 C8 179.63(15)
C5 C6 C7 C12 178.09(15)
C1 C6 C7 C12 -0.9(2)
C12 C7 C8 C9 -3.4(3)
C6 C7 C8 C9 176.13(15)
C7 C8 C9 C10 -0.8(3)
C8 C9 C10 C11 3.8(3)
C9 C10 C11 C12 -2.6(3)
C10 C11 C12 C7 -1.4(3)
C10 C11 C12 Al1 175.38(14)
C8 C7 C12 C11 4.4(2)
C6 C7 C12 C11 -175.15(15)
C8 C7 C12 Al1 -173.26(13)
C6 C7 C12 Al1 7.24(17)
C11 C12 Al1 C1 174.43(18)
C7 C12 Al1 C1 -8.57(12)
C11 C12 Al1 C13 19.0(2)
C7 C12 Al1 C13 -164.00(10)
C11 C12 Al1 N1 -80.53(18)
C7 C12 Al1 N1 96.47(11)
C2 C1 Al1 C12 -178.00(18)
C6 C1 Al1 C12 8.13(12)
C2 C1 Al1 C13 -29.4(2)
C6 C1 Al1 C13 156.69(11)
C2 C1 Al1 N1 73.16(18)
C6 C1 Al1 N1 -100.71(12)
C12 Al1 C13 C18 -91.95(14)
C1 Al1 C13 C18 127.02(13)
N1 Al1 C13 C18 18.33(12)
C12 Al1 C13 C14 83.69(19)
C1 Al1 C13 C14 -57.3(2)
N1 Al1 C13 C14 -166.03(18)
C18 C13 C14 C15 0.7(2)
Al1 C13 C14 C15 -174.67(14)
C18 C13 C14 C19 -178.15(16)
Al1 C13 C14 C19 6.5(3)
C13 C14 C15 C16 -0.2(3)
C19 C14 C15 C16 178.61(16)
C14 C15 C16 C17 -0.6(3)
C14 C15 C16 C23 178.60(16)
C15 C16 C17 C18 0.8(3)
C23 C16 C17 C18 -178.30(16)
C16 C17 C18 C13 -0.4(3)
C16 C17 C18 C27 176.90(16)
C14 C13 C18 C17 -0.4(3)
Al1 C13 C18 C17 176.15(14)
C14 C13 C18 C27 -177.69(15)
Al1 C13 C18 C27 -1.1(2)
C15 C14 C19 C22 2.9(2)
C13 C14 C19 C22 -178.30(17)
C15 C14 C19 C21 -116.69(18)
C13 C14 C19 C21 62.1(2)
C15 C14 C19 C20 123.14(18)
C13 C14 C19 C20 -58.1(2)
C17 C16 C23 C25 -1.8(2)
C15 C16 C23 C25 179.06(16)
C17 C16 C23 C26 -122.60(18)
C15 C16 C23 C26 58.3(2)
C17 C16 C23 C24 117.20(18)
C15 C16 C23 C24 -61.9(2)
C17 C18 C27 N1 157.75(16)
C13 C18 C27 N1 -24.9(2)
C18 C27 N1 C28 159.07(16)
C18 C27 N1 C29 -81.00(18)
C18 C27 N1 Al1 35.77(16)
C12 Al1 N1 C28 -26.20(14)
C1 Al1 N1 C28 68.99(14)
C13 Al1 N1 C28 -151.24(13)
C12 Al1 N1 C29 -148.76(12)
C1 Al1 N1 C29 -53.56(12)
C13 Al1 N1 C29 86.21(12)
C12 Al1 N1 C27 94.47(12)
C1 Al1 N1 C27 -170.34(11)
C13 Al1 N1 C27 -30.57(11)
